data_7251691
loop_
_publ_author_name
'Richter, Marvin L.'
'Peris, Eduardo'
'Gonell, Sergio'

_publ_section_title
;
 Impact of linking groups in chelating bis-carbene iridium catalysts for
 transfer hydrogenation of inorganic carbonates with glycerol
;
_journal_issue 5
_journal_name_full 'Green Chemistry'
_journal_page_first 2385
_journal_page_last 2394
_journal_paper_doi 10.1039/D5GC05119C
_journal_volume 28
_journal_year 2026
_chemical_formula_moiety 'C16 H14 Ir N4 O2, F6 P, 2(C3 H6 O)'
_chemical_formula_sum 'C22 H26 F6 Ir N4 O4 P'
_chemical_formula_weight 747.64
_space_group_crystal_system monoclinic
_space_group_IT_number 14
_space_group_name_Hall '-P 2ybc'
_space_group_name_H-M_alt 'P 1 21/c 1'
_atom_sites_solution_hydrogens geom
_atom_sites_solution_primary direct
_audit_creation_date 2024-05-15
_audit_creation_method
;
Olex2 1.5
(compiled 2024.02.16 svn.r378c4104 for OlexSys, GUI svn.r6928)
;
_audit_update_record
;
2025-06-19 deposited with the CCDC.	2025-11-21 downloaded from the CCDC.
;
_cell_angle_alpha 90
_cell_angle_beta 90.034(3)
_cell_angle_gamma 90
_cell_formula_units_Z 4
_cell_length_a 9.6538(3)
_cell_length_b 27.3149(8)
_cell_length_c 10.2280(3)
_cell_measurement_reflns_used 10543
_cell_measurement_temperature 149.9(3)
_cell_measurement_theta_max 71.4400
_cell_measurement_theta_min 4.5560
_cell_volume 2697.05(14)
_computing_cell_refinement 'CrysAlisPro 1.171.43.104a (Rigaku OD, 2023)'
_computing_data_collection 'CrysAlisPro system (CCD 43.117a (release 26-03-2024))'
_computing_data_reduction 'CrysAlisPro 1.171.43.104a (Rigaku OD, 2023)'
_computing_molecular_graphics 'Olex2 1.5 (Dolomanov et al., 2009)'
_computing_publication_material 'Olex2 1.5 (Dolomanov et al., 2009)'
_computing_structure_refinement 'SHELXL 2018/3 (Sheldrick, 2015)'
_computing_structure_solution 'SHELXS  (Sheldrick, 2008)'
_diffrn_ambient_environment N~2~
_diffrn_ambient_temperature 149.9(3)
_diffrn_detector 'CCD plate'
_diffrn_detector_area_resol_mean 10.4051
_diffrn_detector_type Atlas
_diffrn_measured_fraction_theta_full 0.960
_diffrn_measured_fraction_theta_max 0.960
_diffrn_measurement_details
;
List of Runs (angles in degrees, time in seconds):

  # Type    Start    End  Width  t~exp~   \w     \q     \k     \f   Frames
#--------------------------------------------------------------------------
  1  \w    -20.00  34.00   0.30    3.00    --  -40.59  37.00   0.00  180
  2  \w    -20.00  34.00   0.30    3.00    --  -40.59  37.00 150.00  180
  3  \w     -5.00  37.90   0.30    3.00    --  -40.59  19.00 120.00  143
  4  \w    -20.00  34.00   0.30    3.00    --  -40.59  37.00-150.00  180
  5  \w      6.00  78.90   0.30    3.00    --   40.59 -99.00 150.00  243
  6  \w     32.00 110.90   0.30   10.00    --  103.14-125.00  60.00  263
  7  \w     50.00 176.90   0.30   10.00    --  103.14  15.00   0.00  423
  8  \w     31.00  91.90   0.30   10.00    --  103.14 -61.00   0.00  203
  9  \w     74.00 173.90   0.30   10.00    --  103.14  61.00  90.00  333
 10  \w   -113.00 -13.10   0.30    3.00    --  -40.59 -57.00  60.00  333
 11  \w   -113.00 -13.10   0.30    3.00    --  -40.59 -57.00-150.00  333
 12  \w   -113.00 -59.00   0.30    3.00    --  -40.59 -57.00 -30.00  180
 13  \w     61.00 127.90   0.30    3.00    --   40.59 178.00   0.00  223
;
_diffrn_measurement_device 'four-circle diffractometer'
_diffrn_measurement_device_type 'SuperNova, Dual, Cu at home/near, Atlas'
_diffrn_measurement_method '\w scans'
_diffrn_orient_matrix_type 'CrysAlisPro convention (1999,Acta A55,543-557)'
_diffrn_orient_matrix_UB_11 0.0330969000
_diffrn_orient_matrix_UB_12 -0.0551674000
_diffrn_orient_matrix_UB_13 -0.0033431000
_diffrn_orient_matrix_UB_21 0.0091126000
_diffrn_orient_matrix_UB_22 0.0019959000
_diffrn_orient_matrix_UB_23 -0.1502016000
_diffrn_orient_matrix_UB_31 0.1558845000
_diffrn_orient_matrix_UB_32 0.0116246000
_diffrn_orient_matrix_UB_33 0.0096387000
_diffrn_radiation_monochromator mirror
_diffrn_radiation_probe x-ray
_diffrn_radiation_type 'Cu K\a'
_diffrn_radiation_wavelength 1.54184
_diffrn_reflns_av_R_equivalents 0.0409
_diffrn_reflns_av_unetI/netI 0.0322
_diffrn_reflns_Laue_measured_fraction_full 0.960
_diffrn_reflns_Laue_measured_fraction_max 0.960
_diffrn_reflns_limit_h_max 10
_diffrn_reflns_limit_h_min -9
_diffrn_reflns_limit_k_max 30
_diffrn_reflns_limit_k_min -28
_diffrn_reflns_limit_l_max 11
_diffrn_reflns_limit_l_min -11
_diffrn_reflns_number 12867
_diffrn_reflns_point_group_measured_fraction_full 0.960
_diffrn_reflns_point_group_measured_fraction_max 0.960
_diffrn_reflns_theta_full 58.915
_diffrn_reflns_theta_max 58.915
_diffrn_reflns_theta_min 4.323
_diffrn_source 'micro-focus sealed X-ray tube'
_diffrn_source_type 'SuperNova (Cu) X-ray Source'
_exptl_absorpt_coefficient_mu 10.852
_exptl_absorpt_correction_T_max 1.000
_exptl_absorpt_correction_T_min 0.704
_exptl_absorpt_correction_type gaussian
_exptl_absorpt_process_details
;
CrysAlisPro 1.171.43.104a (Rigaku Oxford Diffraction, 2023)
Numerical absorption correction based on gaussian integration over
a multifaceted crystal model
Empirical absorption correction using spherical harmonics,
implemented in SCALE3 ABSPACK scaling algorithm.
;
_exptl_crystal_colour 'clear yellowish yellow'
_exptl_crystal_colour_lustre clear
_exptl_crystal_colour_modifier yellowish
_exptl_crystal_colour_primary yellow
_exptl_crystal_density_diffrn 1.841
_exptl_crystal_description plate
_exptl_crystal_F_000 1456
_exptl_crystal_size_max 0.2
_exptl_crystal_size_mid 0.137
_exptl_crystal_size_min 0.044
_refine_diff_density_max 1.859
_refine_diff_density_min -1.583
_refine_diff_density_rms 0.141
_refine_ls_extinction_method none
_refine_ls_goodness_of_fit_ref 1.061
_refine_ls_hydrogen_treatment constr
_refine_ls_matrix_type full
_refine_ls_number_parameters 350
_refine_ls_number_reflns 3732
_refine_ls_number_restraints 0
_refine_ls_restrained_S_all 1.061
_refine_ls_R_factor_all 0.0354
_refine_ls_R_factor_gt 0.0340
_refine_ls_shift/su_max 0.003
_refine_ls_shift/su_mean 0.000
_refine_ls_structure_factor_coef Fsqd
_refine_ls_weighting_details 'w=1/[\s^2^(Fo^2^)+(0.0699P)^2^] where P=(Fo^2^+2Fc^2^)/3'
_refine_ls_weighting_scheme calc
_refine_ls_wR_factor_gt 0.0899
_refine_ls_wR_factor_ref 0.0923
_reflns_Friedel_coverage 0.000
_reflns_number_gt 3590
_reflns_number_total 3732
_reflns_threshold_expression 'I > 2\s(I)'
_cod_data_source_file d5gc05119c2.cif
_cod_data_source_block str2297_autored
_cod_database_code 7251691
_shelx_shelxl_version_number 2018/3
_chemical_oxdiff_formula 'C H N O Ir P F'
_shelx_space_group_comment
;
The symmetry employed for this shelxl refinement is uniquely defined
by the following loop, which should always be used as a source of
symmetry information in preference to the above space-group names.
They are only intended as comments.
;
_shelx_estimated_absorpt_t_max 0.647
_shelx_estimated_absorpt_t_min 0.220
_olex2_refinement_description
;
1. Twinned data refinement
 Scales: 0.4532(13)
 0.5468(13)
2. Fixed Uiso
 At 1.2 times of:
  All C(H) groups
 At 1.5 times of:
  All C(H,H,H) groups
3.a Aromatic/amide H refined with riding coordinates:
 C12(H12), C11(H11), C9(H9), C10(H10), C15(H15), C14(H14), C7(H7), C6(H6)
3.b Idealised Me refined as rotating group:
 C5(H5A,H5B,H5C), C16(H16A,H16B,H16C), C19(H19A,H19B,H19C), C17(H17A,H17B,
 H17C), C22(H22A,H22B,H22C), C20(H20A,H20B,H20C)
;
_olex2_submission_special_instructions 'No special instructions were received'
_oxdiff_exptl_absorpt_empirical_details
;
Empirical correction (ABSPACK) includes:
- Absorption correction using spherical harmonics
- Frame scaling
;
_oxdiff_exptl_absorpt_empirical_full_max 2.481
_oxdiff_exptl_absorpt_empirical_full_min 0.705

loop_
_space_group_symop_operation_xyz
'x, y, z'
'-x, y+1/2, -z+1/2'
'-x, -y, -z'
'x, -y-1/2, z-1/2'

loop_
_atom_site_label
_atom_site_type_symbol
_atom_site_fract_x
_atom_site_fract_y
_atom_site_fract_z
_atom_site_U_iso_or_equiv
_atom_site_adp_type
_atom_site_occupancy
_atom_site_site_symmetry_order
_atom_site_calc_flag
_atom_site_refinement_flags_posn
_atom_site_refinement_flags_adp
_atom_site_refinement_flags_occupancy
_atom_site_disorder_assembly
_atom_site_disorder_group
Ir1 Ir 0.47648(7) 0.60097(2) 0.17424(4) 0.02509(13) Uani 1 1 d . . . . .
P1 P 0.9709(2) 0.67368(7) 0.80427(18) 0.0305(4) Uani 1 1 d . . . . .
F4 F 0.9918(8) 0.7126(2) 0.6901(5) 0.0653(15) Uani 1 1 d . . . . .
F2 F 0.9922(6) 0.71622(15) 0.9105(4) 0.0476(13) Uani 1 1 d . . . . .
F5 F 0.9519(7) 0.63254(17) 0.6975(5) 0.0592(15) Uani 1 1 d . . . . .
F1 F 0.9487(7) 0.63574(16) 0.9186(5) 0.0595(16) Uani 1 1 d . . . . .
F3 F 1.1330(5) 0.6633(2) 0.8067(6) 0.0657(16) Uani 1 1 d . . . . .
F6 F 0.8081(5) 0.6855(2) 0.8022(6) 0.0588(15) Uani 1 1 d . . . . .
C12 C 0.3516(11) 0.5575(3) 0.5815(9) 0.038(2) Uani 1 1 d . . . . .
H12 H 0.253547 0.554606 0.581966 0.046 Uiso 1 1 calc R U . . .
C11 C 0.4319(9) 0.5270(3) 0.6604(10) 0.041(2) Uani 1 1 d . . . . .
H11 H 0.389194 0.503420 0.715490 0.050 Uiso 1 1 calc R U . . .
C2 C 0.3312(7) 0.6307(3) 0.2990(7) 0.0264(19) Uani 1 1 d . . . . .
N1 N 0.2252(7) 0.6613(2) 0.2739(6) 0.0338(16) Uani 1 1 d . . . . .
C9 C 0.6374(11) 0.5661(3) 0.5784(9) 0.037(2) Uani 1 1 d . . . . .
H9 H 0.735496 0.568814 0.578521 0.044 Uiso 1 1 calc R U . . .
C10 C 0.5724(11) 0.5314(3) 0.6574(10) 0.045(2) Uani 1 1 d . . . . .
H10 H 0.627362 0.510465 0.710345 0.055 Uiso 1 1 calc R U . . .
C15 C 0.1576(9) 0.6749(3) 0.3872(9) 0.043(2) Uani 1 1 d . . . . .
H15 H 0.082089 0.697047 0.394389 0.051 Uiso 1 1 calc R U . . .
C14 C 0.2194(8) 0.6507(3) 0.4849(8) 0.0383(19) Uani 1 1 d . . . . .
H14 H 0.193972 0.651419 0.574595 0.046 Uiso 1 1 calc R U . . .
C1 C 0.6149(7) 0.6391(2) 0.2936(6) 0.0221(17) Uani 1 1 d . . . . .
N3 N 0.6260(7) 0.6329(2) 0.4225(6) 0.0256(14) Uani 1 1 d . . . . .
N2 N 0.3258(6) 0.6249(2) 0.4311(7) 0.0267(14) Uani 1 1 d . . . . .
N4 N 0.7024(7) 0.6753(2) 0.2614(6) 0.0289(15) Uani 1 1 d . . . . .
C7 C 0.7205(8) 0.6659(3) 0.4730(8) 0.0306(18) Uani 1 1 d . . . . .
H7 H 0.747917 0.668873 0.561828 0.037 Uiso 1 1 calc R U . . .
O1 O 0.2545(8) 0.5519(2) 0.0128(8) 0.071(2) Uani 1 1 d . . . . .
C4 C 0.6174(11) 0.5750(3) 0.0652(10) 0.038(2) Uani 1 1 d . . . . .
C3 C 0.3409(12) 0.5697(4) 0.0725(10) 0.043(3) Uani 1 1 d . . . . .
O2 O 0.7022(8) 0.5598(2) 0.0004(7) 0.0631(18) Uani 1 1 d . . . . .
C5 C 0.7222(9) 0.6954(3) 0.1306(7) 0.0370(19) Uani 1 1 d . . . . .
H5A H 0.717234 0.668965 0.066115 0.055 Uiso 1 1 calc R U . . .
H5B H 0.813034 0.711305 0.125498 0.055 Uiso 1 1 calc R U . . .
H5C H 0.649484 0.719540 0.112440 0.055 Uiso 1 1 calc R U . . .
C6 C 0.7663(9) 0.6932(3) 0.3719(8) 0.0352(19) Uani 1 1 d . . . . .
H6 H 0.830216 0.719597 0.376125 0.042 Uiso 1 1 calc R U . . .
C16 C 0.1924(10) 0.6814(4) 0.1453(10) 0.053(3) Uani 1 1 d . . . . .
H16A H 0.275687 0.681076 0.090615 0.080 Uiso 1 1 calc R U . . .
H16B H 0.159183 0.715098 0.154848 0.080 Uiso 1 1 calc R U . . .
H16C H 0.120185 0.661419 0.104075 0.080 Uiso 1 1 calc R U . . .
C13 C 0.4148(10) 0.5920(3) 0.5028(9) 0.028(2) Uani 1 1 d . . . . .
C8 C 0.5579(10) 0.5966(2) 0.4993(9) 0.0231(19) Uani 1 1 d . . . . .
O4 O 0.4764(8) 0.7935(2) 0.1453(5) 0.0587(17) Uani 1 1 d . . . . .
C19 C 0.4728(8) 0.8483(3) 0.3217(7) 0.0374(18) Uani 1 1 d . . . . .
H19A H 0.396093 0.868944 0.291424 0.056 Uiso 1 1 calc R U . . .
H19B H 0.561037 0.863515 0.297319 0.056 Uiso 1 1 calc R U . . .
H19C H 0.468107 0.844916 0.416938 0.056 Uiso 1 1 calc R U . . .
C18 C 0.4621(9) 0.7984(3) 0.2590(7) 0.0336(17) Uani 1 1 d . . . . .
C17 C 0.4341(10) 0.7572(3) 0.3495(9) 0.055(2) Uani 1 1 d . . . . .
H17A H 0.512694 0.753183 0.409194 0.082 Uiso 1 1 calc R U . . .
H17B H 0.420940 0.727073 0.299056 0.082 Uiso 1 1 calc R U . . .
H17C H 0.350151 0.764175 0.400008 0.082 Uiso 1 1 calc R U . . .
C21 C 0.0263(12) 0.5265(3) 0.2971(10) 0.058(3) Uani 1 1 d . . . . .
C22 C -0.0004(12) 0.4848(3) 0.2083(10) 0.068(3) Uani 1 1 d . . . . .
H22A H 0.087886 0.471433 0.177244 0.102 Uiso 1 1 calc R U . . .
H22B H -0.055312 0.495981 0.133392 0.102 Uiso 1 1 calc R U . . .
H22C H -0.051560 0.459274 0.255294 0.102 Uiso 1 1 calc R U . . .
O3 O 0.1296(11) 0.5295(4) 0.3560(15) 0.182(8) Uani 1 1 d . . . . .
C20 C -0.0723(12) 0.5665(4) 0.3046(18) 0.116(6) Uani 1 1 d . . . . .
H20A H -0.075607 0.583648 0.220473 0.174 Uiso 1 1 calc R U . . .
H20B H -0.043415 0.589453 0.373193 0.174 Uiso 1 1 calc R U . . .
H20C H -0.164342 0.553583 0.325400 0.174 Uiso 1 1 calc R U . . .

loop_
_atom_site_aniso_label
_atom_site_aniso_U_11
_atom_site_aniso_U_22
_atom_site_aniso_U_33
_atom_site_aniso_U_23
_atom_site_aniso_U_13
_atom_site_aniso_U_12
Ir1 0.0309(2) 0.02246(18) 0.02193(19) -0.00037(10) -0.0030(3) 0.00000(14)
P1 0.0271(10) 0.0371(10) 0.0272(9) -0.0015(7) -0.0015(10) 0.0023(8)
F4 0.081(4) 0.074(3) 0.041(3) 0.023(2) -0.006(4) -0.003(3)
F2 0.055(4) 0.040(2) 0.048(2) -0.0099(18) -0.014(3) 0.004(2)
F5 0.074(4) 0.056(3) 0.048(3) -0.018(2) -0.014(3) 0.006(3)
F1 0.091(5) 0.042(2) 0.046(3) 0.007(2) 0.004(3) -0.009(3)
F3 0.034(3) 0.101(4) 0.062(4) -0.003(3) -0.006(3) 0.015(3)
F6 0.026(2) 0.095(4) 0.055(4) -0.010(3) -0.003(2) 0.005(3)
C12 0.046(6) 0.035(5) 0.035(5) -0.002(4) 0.008(4) -0.013(4)
C11 0.063(6) 0.027(3) 0.034(5) 0.008(4) -0.008(5) -0.009(4)
C2 0.024(4) 0.023(3) 0.033(6) 0.003(3) -0.018(4) -0.008(3)
N1 0.032(4) 0.038(4) 0.031(4) 0.000(3) -0.009(3) 0.010(3)
C9 0.043(5) 0.037(4) 0.030(5) 0.005(4) -0.011(4) 0.012(4)
C10 0.078(7) 0.024(4) 0.034(5) 0.001(4) -0.016(5) 0.013(4)
C15 0.031(5) 0.051(5) 0.046(5) -0.012(4) -0.001(4) 0.008(4)
C14 0.027(4) 0.055(5) 0.033(5) -0.012(4) 0.008(4) 0.004(4)
C1 0.021(4) 0.027(4) 0.018(4) -0.005(3) -0.004(3) 0.003(3)
N3 0.029(3) 0.028(3) 0.020(3) 0.003(3) 0.009(3) 0.001(3)
N2 0.019(3) 0.031(3) 0.031(3) 0.006(3) 0.005(3) -0.002(3)
N4 0.024(4) 0.033(3) 0.030(3) 0.002(3) 0.008(3) 0.005(3)
C7 0.021(4) 0.040(4) 0.031(4) -0.013(4) -0.005(3) -0.003(3)
O1 0.087(6) 0.058(4) 0.067(5) -0.007(4) -0.024(4) -0.022(4)
C4 0.048(6) 0.033(5) 0.033(5) -0.006(4) 0.004(4) 0.001(5)
C3 0.072(7) 0.031(5) 0.025(5) 0.007(4) -0.006(5) -0.004(5)
O2 0.068(4) 0.065(4) 0.056(4) -0.012(4) 0.011(4) 0.015(4)
C5 0.037(4) 0.042(4) 0.031(4) 0.004(3) 0.011(3) -0.006(4)
C6 0.031(4) 0.034(4) 0.040(5) -0.009(3) -0.002(4) -0.008(4)
C16 0.041(5) 0.062(6) 0.056(7) 0.005(5) -0.025(5) 0.010(5)
C13 0.036(4) 0.025(3) 0.023(5) -0.002(3) -0.012(4) 0.008(4)
C8 0.025(5) 0.014(3) 0.031(5) -0.007(3) 0.003(4) 0.001(3)
O4 0.084(5) 0.061(4) 0.031(3) -0.011(2) 0.007(4) 0.004(4)
C19 0.049(5) 0.031(4) 0.033(4) 0.002(3) -0.003(7) -0.005(3)
C18 0.030(4) 0.042(4) 0.029(4) -0.001(3) -0.003(4) 0.008(4)
C17 0.070(6) 0.036(4) 0.058(6) 0.006(4) 0.008(5) -0.002(5)
C21 0.044(5) 0.054(5) 0.077(7) -0.020(5) -0.018(6) 0.005(5)
C22 0.060(7) 0.059(6) 0.086(7) -0.026(5) 0.004(6) -0.019(6)
O3 0.101(8) 0.179(11) 0.266(16) -0.153(12) -0.127(10) 0.073(8)
C20 0.061(7) 0.063(7) 0.225(18) -0.061(10) -0.029(11) 0.020(6)

loop_
_atom_type_symbol
_atom_type_description
_atom_type_scat_dispersion_real
_atom_type_scat_dispersion_imag
_atom_type_scat_source
C C 0.0181 0.0091 'International Tables Vol C Tables 4.2.6.8 and 6.1.1.4'
H H 0.0000 0.0000 'International Tables Vol C Tables 4.2.6.8 and 6.1.1.4'
F F 0.0727 0.0534 'International Tables Vol C Tables 4.2.6.8 and 6.1.1.4'
Ir Ir -4.7710 6.5667 'International Tables Vol C Tables 4.2.6.8 and 6.1.1.4'
N N 0.0311 0.0180 'International Tables Vol C Tables 4.2.6.8 and 6.1.1.4'
O O 0.0492 0.0322 'International Tables Vol C Tables 4.2.6.8 and 6.1.1.4'
P P 0.2955 0.4335 'International Tables Vol C Tables 4.2.6.8 and 6.1.1.4'

loop_
_exptl_crystal_face_index_h
_exptl_crystal_face_index_k
_exptl_crystal_face_index_l
_exptl_crystal_face_perp_dist
6 4 1 0.0787
-6 -4 -1 0.0485
4 2 -5 0.0993
-1 -1 7 0.0869
1 18 0 0.0372
0 -18 0 0.0084
-4 -1 -5 0.0766
4 1 5 0.0766
-1 17 0 0.0332

loop_
_geom_angle_atom_site_label_1
_geom_angle_atom_site_label_2
_geom_angle_atom_site_label_3
_geom_angle
_geom_angle_site_symmetry_1
_geom_angle_site_symmetry_3
_geom_angle_publ_flag
C2 Ir1 C1 82.9(2) . . ?
C4 Ir1 C2 177.0(4) . . ?
C4 Ir1 C1 94.1(4) . . ?
C3 Ir1 C2 92.7(4) . . ?
C3 Ir1 C1 175.5(4) . . ?
C3 Ir1 C4 90.2(4) . . ?
F4 P1 F2 89.8(3) . . ?
F4 P1 F6 88.9(4) . . ?
F2 P1 F6 89.3(3) . . ?
F5 P1 F4 89.0(3) . . ?
F5 P1 F2 178.7(3) . . ?
F5 P1 F3 89.9(3) . . ?
F5 P1 F6 91.2(3) . . ?
F1 P1 F4 179.1(4) . . ?
F1 P1 F2 89.5(3) . . ?
F1 P1 F5 91.7(3) . . ?
F1 P1 F3 90.3(4) . . ?
F1 P1 F6 90.5(3) . . ?
F3 P1 F4 90.3(4) . . ?
F3 P1 F2 89.5(3) . . ?
F3 P1 F6 178.6(4) . . ?
C11 C12 H12 120.0 . . ?
C13 C12 H12 120.0 . . ?
C13 C12 C11 119.9(9) . . ?
C12 C11 H11 120.4 . . ?
C10 C11 C12 119.1(9) . . ?
C10 C11 H11 120.4 . . ?
N1 C2 Ir1 130.1(6) . . ?
N1 C2 N2 103.4(7) . . ?
N2 C2 Ir1 126.4(5) . . ?
C2 N1 C15 111.5(6) . . ?
C2 N1 C16 124.7(7) . . ?
C15 N1 C16 123.6(7) . . ?
C10 C9 H9 120.1 . . ?
C8 C9 H9 120.1 . . ?
C8 C9 C10 119.7(9) . . ?
C11 C10 C9 121.5(9) . . ?
C11 C10 H10 119.3 . . ?
C9 C10 H10 119.3 . . ?
N1 C15 H15 126.8 . . ?
C14 C15 N1 106.5(7) . . ?
C14 C15 H15 126.8 . . ?
C15 C14 H14 126.6 . . ?
C15 C14 N2 106.9(7) . . ?
N2 C14 H14 126.6 . . ?
N3 C1 Ir1 124.5(5) . . ?
N3 C1 N4 106.5(6) . . ?
N4 C1 Ir1 128.9(5) . . ?
C1 N3 C7 109.8(6) . . ?
C1 N3 C8 126.6(7) . . ?
C7 N3 C8 123.5(7) . . ?
C2 N2 C14 111.7(7) . . ?
C2 N2 C13 123.7(7) . . ?
C14 N2 C13 124.5(7) . . ?
C1 N4 C5 125.8(7) . . ?
C1 N4 C6 110.0(6) . . ?
C6 N4 C5 124.1(6) . . ?
N3 C7 H7 126.5 . . ?
C6 C7 N3 106.9(7) . . ?
C6 C7 H7 126.5 . . ?
O2 C4 Ir1 179.4(9) . . ?
O1 C3 Ir1 177.2(10) . . ?
N4 C5 H5A 109.5 . . ?
N4 C5 H5B 109.5 . . ?
N4 C5 H5C 109.5 . . ?
H5A C5 H5B 109.5 . . ?
H5A C5 H5C 109.5 . . ?
H5B C5 H5C 109.5 . . ?
N4 C6 H6 126.7 . . ?
C7 C6 N4 106.6(7) . . ?
C7 C6 H6 126.7 . . ?
N1 C16 H16A 109.5 . . ?
N1 C16 H16B 109.5 . . ?
N1 C16 H16C 109.5 . . ?
H16A C16 H16B 109.5 . . ?
H16A C16 H16C 109.5 . . ?
H16B C16 H16C 109.5 . . ?
C12 C13 N2 117.2(9) . . ?
C12 C13 C8 121.2(8) . . ?
C8 C13 N2 121.4(9) . . ?
C9 C8 N3 118.9(9) . . ?
C13 C8 C9 118.5(8) . . ?
C13 C8 N3 122.5(9) . . ?
H19A C19 H19B 109.5 . . ?
H19A C19 H19C 109.5 . . ?
H19B C19 H19C 109.5 . . ?
C18 C19 H19A 109.5 . . ?
C18 C19 H19B 109.5 . . ?
C18 C19 H19C 109.5 . . ?
O4 C18 C19 121.0(7) . . ?
O4 C18 C17 123.3(7) . . ?
C17 C18 C19 115.6(6) . . ?
C18 C17 H17A 109.5 . . ?
C18 C17 H17B 109.5 . . ?
C18 C17 H17C 109.5 . . ?
H17A C17 H17B 109.5 . . ?
H17A C17 H17C 109.5 . . ?
H17B C17 H17C 109.5 . . ?
O3 C21 C22 121.4(10) . . ?
O3 C21 C20 118.5(10) . . ?
C20 C21 C22 119.9(10) . . ?
C21 C22 H22A 109.5 . . ?
C21 C22 H22B 109.5 . . ?
C21 C22 H22C 109.5 . . ?
H22A C22 H22B 109.5 . . ?
H22A C22 H22C 109.5 . . ?
H22B C22 H22C 109.5 . . ?
C21 C20 H20A 109.5 . . ?
C21 C20 H20B 109.5 . . ?
C21 C20 H20C 109.5 . . ?
H20A C20 H20B 109.5 . . ?
H20A C20 H20C 109.5 . . ?
H20B C20 H20C 109.5 . . ?

loop_
_geom_bond_atom_site_label_1
_geom_bond_atom_site_label_2
_geom_bond_distance
_geom_bond_site_symmetry_2
_geom_bond_publ_flag
Ir1 C2 2.063(8) . ?
Ir1 C1 2.087(7) . ?
Ir1 C4 1.898(10) . ?
Ir1 C3 1.877(12) . ?
P1 F4 1.591(5) . ?
P1 F2 1.604(4) . ?
P1 F5 1.577(5) . ?
P1 F1 1.577(5) . ?
P1 F3 1.591(6) . ?
P1 F6 1.605(5) . ?
C12 H12 0.9500 . ?
C12 C11 1.395(13) . ?
C12 C13 1.380(13) . ?
C11 H11 0.9500 . ?
C11 C10 1.362(14) . ?
C2 N1 1.347(10) . ?
C2 N2 1.361(11) . ?
N1 C15 1.381(10) . ?
N1 C16 1.460(11) . ?
C9 H9 0.9500 . ?
C9 C10 1.393(14) . ?
C9 C8 1.392(13) . ?
C10 H10 0.9500 . ?
C15 H15 0.9500 . ?
C15 C14 1.338(13) . ?
C14 H14 0.9500 . ?
C14 N2 1.363(10) . ?
C1 N3 1.334(10) . ?
C1 N4 1.343(9) . ?
N3 C7 1.383(10) . ?
N3 C8 1.425(10) . ?
N2 C13 1.443(10) . ?
N4 C5 1.459(10) . ?
N4 C6 1.377(10) . ?
C7 H7 0.9500 . ?
C7 C6 1.349(12) . ?
O1 C3 1.142(13) . ?
C4 O2 1.132(11) . ?
C5 H5A 0.9800 . ?
C5 H5B 0.9800 . ?
C5 H5C 0.9800 . ?
C6 H6 0.9500 . ?
C16 H16A 0.9800 . ?
C16 H16B 0.9800 . ?
C16 H16C 0.9800 . ?
C13 C8 1.388(12) . ?
O4 C18 1.179(9) . ?
C19 H19A 0.9800 . ?
C19 H19B 0.9800 . ?
C19 H19C 0.9800 . ?
C19 C18 1.509(10) . ?
C18 C17 1.482(11) . ?
C17 H17A 0.9800 . ?
C17 H17B 0.9800 . ?
C17 H17C 0.9800 . ?
C21 C22 1.479(12) . ?
C21 O3 1.168(14) . ?
C21 C20 1.453(15) . ?
C22 H22A 0.9800 . ?
C22 H22B 0.9800 . ?
C22 H22C 0.9800 . ?
C20 H20A 0.9800 . ?
C20 H20B 0.9800 . ?
C20 H20C 0.9800 . ?

loop_
_geom_torsion_atom_site_label_1
_geom_torsion_atom_site_label_2
_geom_torsion_atom_site_label_3
_geom_torsion_atom_site_label_4
_geom_torsion
_geom_torsion_site_symmetry_1
_geom_torsion_site_symmetry_2
_geom_torsion_site_symmetry_3
_geom_torsion_site_symmetry_4
_geom_torsion_publ_flag
Ir1 C2 N1 C15 -176.2(6) . . . . ?
Ir1 C2 N1 C16 -1.2(11) . . . . ?
Ir1 C2 N2 C14 178.0(5) . . . . ?
Ir1 C2 N2 C13 -7.0(10) . . . . ?
Ir1 C1 N3 C7 -176.0(5) . . . . ?
Ir1 C1 N3 C8 6.9(11) . . . . ?
Ir1 C1 N4 C5 -1.8(11) . . . . ?
Ir1 C1 N4 C6 174.6(5) . . . . ?
C12 C11 C10 C9 0.7(17) . . . . ?
C12 C13 C8 C9 -0.7(14) . . . . ?
C12 C13 C8 N3 -177.8(7) . . . . ?
C11 C12 C13 N2 -175.5(8) . . . . ?
C11 C12 C13 C8 0.7(14) . . . . ?
C2 N1 C15 C14 -2.4(10) . . . . ?
C2 N2 C13 C12 -124.8(9) . . . . ?
C2 N2 C13 C8 59.1(11) . . . . ?
N1 C2 N2 C14 0.5(8) . . . . ?
N1 C2 N2 C13 175.6(7) . . . . ?
N1 C15 C14 N2 2.5(9) . . . . ?
C10 C9 C8 N3 177.9(8) . . . . ?
C10 C9 C8 C13 0.7(14) . . . . ?
C15 C14 N2 C2 -2.0(9) . . . . ?
C15 C14 N2 C13 -177.0(8) . . . . ?
C14 N2 C13 C12 49.7(11) . . . . ?
C14 N2 C13 C8 -126.5(10) . . . . ?
C1 N3 C7 C6 0.8(8) . . . . ?
C1 N3 C8 C9 125.3(9) . . . . ?
C1 N3 C8 C13 -57.6(12) . . . . ?
C1 N4 C6 C7 2.3(9) . . . . ?
N3 C1 N4 C5 -178.3(7) . . . . ?
N3 C1 N4 C6 -1.8(8) . . . . ?
N3 C7 C6 N4 -1.9(8) . . . . ?
N2 C2 N1 C15 1.1(9) . . . . ?
N2 C2 N1 C16 176.1(7) . . . . ?
N2 C13 C8 C9 175.2(7) . . . . ?
N2 C13 C8 N3 -1.9(14) . . . . ?
N4 C1 N3 C7 0.6(8) . . . . ?
N4 C1 N3 C8 -176.4(7) . . . . ?
C7 N3 C8 C9 -51.4(10) . . . . ?
C7 N3 C8 C13 125.7(9) . . . . ?
C5 N4 C6 C7 178.9(7) . . . . ?
C16 N1 C15 C14 -177.4(8) . . . . ?
C13 C12 C11 C10 -0.6(14) . . . . ?
C8 C9 C10 C11 -0.7(16) . . . . ?
C8 N3 C7 C6 178.0(7) . . . . ?

loop_
_twin_individual_id
_twin_individual_mass_fraction_refined
1 0.4532(13)
2 0.5468(13)

loop_
_exptl_oxdiff_crystal_face_indexfrac_h
_exptl_oxdiff_crystal_face_indexfrac_k
_exptl_oxdiff_crystal_face_indexfrac_l
_exptl_oxdiff_crystal_face_x
_exptl_oxdiff_crystal_face_y
_exptl_oxdiff_crystal_face_z
6.0030 3.5933 1.3325 -0.0040 -0.1383 0.9904
-6.0160 -3.6004 -1.2623 0.0037 0.1276 -0.9918
3.6561 2.1301 -5.3377 0.0213 0.8393 0.5432
-1.1548 -0.6268 6.5254 -0.0255 -0.9919 -0.1244
0.9147 17.5315 0.1293 -0.9373 0.0239 0.3476
0.1235 -17.7221 -0.0606 0.9820 -0.0251 -0.1873
-3.6794 -0.7817 -5.3644 -0.0607 0.7706 -0.6344
3.6794 0.7817 5.3644 0.0607 -0.7706 0.6344
-1.0404 17.4813 -0.0017 -0.9988 0.0257 0.0410
